data_4337111
loop_
_publ_author_name
'Zeng, Dai'
'Ren, Min'
'Bao, Song-Song'
'Zheng, Li-Min'

_publ_section_title
;
 Tuning the Coordination Geometries and Magnetic Dynamics of
 [Ln(hfac)4](-) through Alkali Metal Counterions.
;
_journal_issue 2
_journal_name_full 'Inorganic chemistry'
_journal_page_first 795
_journal_page_last 801
_journal_paper_doi 10.1021/ic402111v
_journal_volume 53
_journal_year 2014
_chemical_formula_moiety 'C20 H4 Cs Er F24 O8'
_chemical_formula_sum 'C20 H4 Cs Er F24 O8'
_chemical_formula_weight 1128.40
_chemical_name_systematic
;
 ?
;
_space_group_crystal_system orthorhombic
_space_group_IT_number 60
_space_group_name_Hall '-P 2n 2ab'
_space_group_name_H-M_alt 'P b c n'
_symmetry_space_group_name_Hall '-P 2n 2ab'
_symmetry_space_group_name_H-M 'P b c n'
_atom_sites_solution_hydrogens geom
_audit_creation_method SHELXL-2013
_cell_angle_alpha 90
_cell_angle_beta 90
_cell_angle_gamma 90
_cell_formula_units_Z 4
_cell_length_a 8.5217(13)
_cell_length_b 21.116(3)
_cell_length_c 17.248(3)
_cell_measurement_reflns_used 7881
_cell_measurement_temperature 123(2)
_cell_measurement_theta_max 27.316
_cell_measurement_theta_min 2.261
_cell_volume 3103.7(8)
_computing_cell_refinement SMART
_computing_data_collection 'SMART (Bruker, 2000)'
_computing_data_reduction 'SAINT (Bruker, 2000)'
_computing_molecular_graphics SHELXTL
_computing_publication_material SHELXTL
_computing_structure_refinement 'SHELXL-2013 (Sheldrick, 2013)'
_computing_structure_solution 'SHELXTL (Bruker, 2000)'
_diffrn_ambient_temperature 123(2)
_diffrn_measured_fraction_theta_full 0.993
_diffrn_measured_fraction_theta_max 0.993
_diffrn_measurement_device_type 'Bruker APEX DUO'
_diffrn_radiation_type MoK\a
_diffrn_radiation_wavelength 0.71073
_diffrn_reflns_av_R_equivalents 0.0259
_diffrn_reflns_av_unetI/netI 0.0126
_diffrn_reflns_Laue_measured_fraction_full 0.993
_diffrn_reflns_Laue_measured_fraction_max 0.993
_diffrn_reflns_limit_h_max 10
_diffrn_reflns_limit_h_min -7
_diffrn_reflns_limit_k_max 26
_diffrn_reflns_limit_k_min -25
_diffrn_reflns_limit_l_max 21
_diffrn_reflns_limit_l_min -21
_diffrn_reflns_number 33543
_diffrn_reflns_point_group_measured_fraction_full 0.993
_diffrn_reflns_point_group_measured_fraction_max 0.993
_diffrn_reflns_theta_full 25.242
_diffrn_reflns_theta_max 25.995
_diffrn_reflns_theta_min 1.929
_exptl_absorpt_coefficient_mu 4.048
_exptl_absorpt_correction_T_max 0.452
_exptl_absorpt_correction_T_min 0.390
_exptl_absorpt_correction_type multi-scan
_exptl_absorpt_process_details 'SADABS(Bruker, 2000)'
_exptl_crystal_colour pink
_exptl_crystal_density_diffrn 2.415
_exptl_crystal_description rod-like
_exptl_crystal_F_000 2108
_exptl_crystal_size_max 0.400
_exptl_crystal_size_mid 0.200
_exptl_crystal_size_min 0.200
_refine_diff_density_max 1.222
_refine_diff_density_min -0.878
_refine_diff_density_rms 0.117
_refine_ls_extinction_method none
_refine_ls_goodness_of_fit_ref 1.038
_refine_ls_hydrogen_treatment constr
_refine_ls_matrix_type full
_refine_ls_number_parameters 301
_refine_ls_number_reflns 3037
_refine_ls_number_restraints 252
_refine_ls_restrained_S_all 1.177
_refine_ls_R_factor_all 0.0384
_refine_ls_R_factor_gt 0.0338
_refine_ls_shift/su_max 0.001
_refine_ls_shift/su_mean 0.000
_refine_ls_structure_factor_coef Fsqd
_refine_ls_weighting_details 'w=1/[\s^2^(Fo^2^)+(0.0880P)^2^+9.4891P] where P=(Fo^2^+2Fc^2^)/3'
_refine_ls_weighting_scheme calc
_refine_ls_wR_factor_gt 0.1209
_refine_ls_wR_factor_ref 0.1295
_reflns_Friedel_coverage 0.000
_reflns_number_gt 2671
_reflns_number_total 3037
_reflns_threshold_expression 'I > 2\s(I)'
_cod_data_source_file ic402111v_si_004.cif
_cod_data_source_block 4
_cod_database_code 4337111
_shelx_space_group_comment
;
The symmetry employed for this shelxl refinement is uniquely defined
by the following loop, which should always be used as a source of
symmetry information in preference to the above space-group names.
They are only intended as comments.
;
_shelx_estimated_absorpt_t_min 0.294
_shelx_estimated_absorpt_t_max 0.498
_shelxl_version_number 2013-4

loop_
_space_group_symop_operation_xyz
'x, y, z'
'-x+1/2, -y+1/2, z+1/2'
'-x, y, -z+1/2'
'x+1/2, -y+1/2, -z'
'-x, -y, -z'
'x-1/2, y-1/2, -z-1/2'
'x, -y, z-1/2'
'-x-1/2, y-1/2, z'

loop_
_atom_site_label
_atom_site_type_symbol
_atom_site_fract_x
_atom_site_fract_y
_atom_site_fract_z
_atom_site_U_iso_or_equiv
_atom_site_adp_type
_atom_site_occupancy
_atom_site_site_symmetry_order
_atom_site_calc_flag
_atom_site_refinement_flags_posn
_atom_site_refinement_flags_adp
_atom_site_refinement_flags_occupancy
_atom_site_disorder_assembly
_atom_site_disorder_group
Er1 Er 0.5000 0.31541(2) 0.2500 0.02308(16) Uani 1 2 d S T P . .
Cs1 Cs 0.0000 0.26919(3) 0.2500 0.03850(19) Uani 1 2 d S T P . .
C1 C 0.6318(6) 0.4936(2) 0.3882(3) 0.0376(11) Uani 1 1 d . . . . .
C2 C 0.5207(5) 0.4423(3) 0.3594(3) 0.0281(10) Uani 1 1 d . . . . .
C3 C 0.3628(6) 0.4477(2) 0.3775(3) 0.0325(10) Uani 1 1 d . . . . .
H3 H 0.3273 0.4836 0.4057 0.039 Uiso 1 1 calc R U . . .
C4 C 0.2571(5) 0.4023(2) 0.3555(2) 0.0272(9) Uani 1 1 d . . . . .
C5 C 0.0887(6) 0.4125(2) 0.3813(3) 0.0471(10) Uani 1 1 d D U . . .
C6 C 0.7786(7) 0.2190(3) 0.4500(3) 0.0537(12) Uani 1 1 d . U . . .
C7 C 0.6462(5) 0.2247(2) 0.3902(2) 0.0282(9) Uani 1 1 d . . . . .
C8 C 0.5347(7) 0.1782(2) 0.3885(3) 0.0339(11) Uani 1 1 d . . . . .
H8 H 0.5493 0.1411 0.4189 0.041 Uiso 1 1 calc R U . . .
C9 C 0.3999(5) 0.1839(2) 0.3432(3) 0.0278(9) Uani 1 1 d . . . . .
C10 C 0.2838(6) 0.1300(2) 0.3468(3) 0.0553(12) Uani 1 1 d D U . . .
F11 F 0.2461(11) 0.1137(5) 0.4169(4) 0.077(2) Uani 0.527(8) 1 d D U P A 1
F10 F 0.3486(9) 0.0789(3) 0.3143(6) 0.077(2) Uani 0.527(8) 1 d D U P A 1
F12 F 0.1553(8) 0.1390(3) 0.3067(5) 0.0669(16) Uani 0.527(8) 1 d D U P A 1
F11' F 0.3080(11) 0.0910(4) 0.4048(5) 0.066(2) Uani 0.473(8) 1 d D U P A 2
F10' F 0.2851(13) 0.0982(5) 0.2832(5) 0.082(2) Uani 0.473(8) 1 d D U P A 2
F12' F 0.1416(7) 0.1533(3) 0.3567(6) 0.0658(17) Uani 0.473(8) 1 d D U P A 2
F7 F 0.7513(5) 0.2543(3) 0.5102(3) 0.0967(17) Uani 1 1 d . U . . .
F8 F 0.9129(4) 0.2344(2) 0.4215(2) 0.0773(12) Uani 1 1 d . U . . .
F9 F 0.7944(5) 0.1614(2) 0.4779(3) 0.0791(13) Uani 1 1 d . U . . .
F4 F 0.0336(7) 0.3579(3) 0.4114(4) 0.0523(13) Uani 0.613(8) 1 d D U P A 1
F5 F -0.0029(6) 0.4225(4) 0.3221(4) 0.0604(15) Uani 0.613(8) 1 d D U P A 1
F6 F 0.0662(11) 0.4548(3) 0.4342(4) 0.064(2) Uani 0.613(8) 1 d D U P A 1
F4' F -0.0117(10) 0.3670(4) 0.3721(7) 0.0579(16) Uani 0.387(8) 1 d D U P A 2
F5' F 0.0295(12) 0.4613(5) 0.3406(6) 0.061(2) Uani 0.387(8) 1 d D U P A 2
F6' F 0.0806(15) 0.4316(5) 0.4538(4) 0.051(2) Uani 0.387(8) 1 d D U P A 2
F1 F 0.5585(5) 0.54085(15) 0.4221(3) 0.0669(12) Uani 1 1 d . . . . .
F2 F 0.7186(5) 0.51486(18) 0.3316(2) 0.0710(12) Uani 1 1 d . . . . .
F3 F 0.7293(4) 0.47099(17) 0.4412(2) 0.0586(9) Uani 1 1 d . . . . .
O1 O 0.5872(3) 0.40003(14) 0.32266(19) 0.0304(7) Uani 1 1 d . . . . .
O2 O 0.2801(3) 0.35332(14) 0.31705(18) 0.0276(6) Uani 1 1 d . . . . .
O3 O 0.6531(4) 0.27420(14) 0.35109(18) 0.0295(7) Uani 1 1 d . . . . .
O4 O 0.3611(3) 0.22811(14) 0.30030(18) 0.0295(7) Uani 1 1 d . . . . .

loop_
_atom_site_aniso_label
_atom_site_aniso_U_11
_atom_site_aniso_U_22
_atom_site_aniso_U_33
_atom_site_aniso_U_23
_atom_site_aniso_U_13
_atom_site_aniso_U_12
Er1 0.0185(2) 0.0224(2) 0.0283(2) 0.000 0.00093(9) 0.000
Cs1 0.0208(3) 0.0527(4) 0.0421(3) 0.000 -0.00217(15) 0.000
C1 0.034(2) 0.032(2) 0.048(3) -0.011(2) 0.002(2) -0.003(2)
C2 0.027(2) 0.029(2) 0.028(3) -0.001(2) -0.0061(18) -0.0003(18)
C3 0.026(2) 0.035(2) 0.037(3) -0.0051(19) 0.004(2) 0.0035(19)
C4 0.025(2) 0.032(2) 0.025(2) 0.0006(17) 0.0041(17) 0.0063(18)
C5 0.0232(19) 0.067(3) 0.051(2) -0.007(2) 0.0074(18) 0.0037(19)
C6 0.036(2) 0.085(3) 0.040(2) 0.019(2) -0.010(2) -0.006(2)
C7 0.031(2) 0.033(2) 0.0211(19) -0.0010(17) 0.0006(17) 0.0041(19)
C8 0.035(2) 0.034(3) 0.033(3) 0.008(2) -0.002(2) -0.001(2)
C9 0.028(2) 0.025(2) 0.030(2) 0.0017(17) 0.0023(19) -0.0015(17)
C10 0.048(2) 0.036(2) 0.081(3) 0.016(2) -0.019(2) -0.0193(19)
F11 0.075(5) 0.069(5) 0.088(4) 0.022(4) -0.004(4) -0.040(4)
F10 0.070(4) 0.042(3) 0.120(5) -0.013(4) -0.024(4) -0.017(3)
F12 0.054(3) 0.048(3) 0.099(4) 0.020(3) -0.030(3) -0.027(2)
F11' 0.059(5) 0.037(4) 0.101(4) 0.033(3) -0.021(4) -0.023(3)
F10' 0.092(5) 0.062(5) 0.091(4) -0.012(4) -0.014(4) -0.039(4)
F12' 0.046(3) 0.049(3) 0.102(4) 0.019(3) -0.012(3) -0.023(2)
F7 0.086(4) 0.143(4) 0.062(3) -0.037(3) -0.038(2) 0.016(3)
F8 0.0368(17) 0.128(3) 0.067(2) 0.041(2) -0.0139(16) -0.013(2)
F9 0.067(2) 0.084(3) 0.086(3) 0.041(2) -0.037(2) -0.006(2)
F4 0.021(2) 0.075(3) 0.061(3) 0.004(3) 0.010(2) -0.006(2)
F5 0.030(2) 0.090(4) 0.061(3) 0.000(3) -0.0033(19) 0.020(2)
F6 0.037(3) 0.076(4) 0.080(4) -0.035(3) 0.019(3) 0.010(3)
F4' 0.028(3) 0.078(3) 0.067(3) -0.009(3) 0.008(3) -0.001(3)
F5' 0.026(4) 0.082(5) 0.074(5) 0.010(4) 0.004(4) 0.018(4)
F6' 0.031(4) 0.075(5) 0.047(4) -0.005(4) 0.012(3) 0.015(4)
F1 0.045(2) 0.041(2) 0.114(3) -0.039(2) -0.007(2) 0.0026(16)
F2 0.085(3) 0.061(2) 0.067(2) -0.0043(18) 0.018(2) -0.042(2)
F3 0.0409(18) 0.068(2) 0.067(2) -0.0188(18) -0.0223(16) -0.0017(17)
O1 0.0234(15) 0.0266(16) 0.0413(17) -0.0093(13) 0.0001(13) 0.0010(12)
O2 0.0213(14) 0.0288(15) 0.0328(16) -0.0003(13) 0.0033(12) -0.0025(12)
O3 0.0285(16) 0.0288(16) 0.0312(16) 0.0000(13) -0.0072(13) -0.0023(13)
O4 0.0227(15) 0.0308(16) 0.0349(16) 0.0044(13) -0.0001(13) -0.0041(12)

loop_
_atom_type_symbol
_atom_type_description
_atom_type_scat_dispersion_real
_atom_type_scat_dispersion_imag
_atom_type_scat_source
C C 0.0033 0.0016 'International Tables Vol C Tables 4.2.6.8 and 6.1.1.4'
H H 0.0000 0.0000 'International Tables Vol C Tables 4.2.6.8 and 6.1.1.4'
O O 0.0106 0.0060 'International Tables Vol C Tables 4.2.6.8 and 6.1.1.4'
F F 0.0171 0.0103 'International Tables Vol C Tables 4.2.6.8 and 6.1.1.4'
Cs Cs -0.3680 2.1192 'International Tables Vol C Tables 4.2.6.8 and 6.1.1.4'
Er Er -0.2586 4.9576 'International Tables Vol C Tables 4.2.6.8 and 6.1.1.4'

loop_
_geom_angle_atom_site_label_1
_geom_angle_atom_site_label_2
_geom_angle_atom_site_label_3
_geom_angle
_geom_angle_site_symmetry_1
_geom_angle_site_symmetry_3
O1 Er1 O1 78.39(16) 3_655 .
O1 Er1 O2 75.28(11) 3_655 .
O1 Er1 O2 74.02(11) . .
O1 Er1 O2 74.02(11) 3_655 3_655
O1 Er1 O2 75.28(11) . 3_655
O2 Er1 O2 140.05(14) . 3_655
O1 Er1 O3 150.58(11) 3_655 .
O1 Er1 O3 72.79(11) . .
O2 Er1 O3 101.81(11) . .
O2 Er1 O3 92.80(11) 3_655 .
O1 Er1 O3 72.79(11) 3_655 3_655
O1 Er1 O3 150.58(11) . 3_655
O2 Er1 O3 92.80(11) . 3_655
O2 Er1 O3 101.81(11) 3_655 3_655
O3 Er1 O3 136.43(15) . 3_655
O1 Er1 O4 130.14(10) 3_655 .
O1 Er1 O4 124.61(11) . .
O2 Er1 O4 71.56(11) . .
O2 Er1 O4 148.30(10) 3_655 .
O3 Er1 O4 73.46(11) . .
O3 Er1 O4 72.79(11) 3_655 .
O1 Er1 O4 124.61(11) 3_655 3_655
O1 Er1 O4 130.14(10) . 3_655
O2 Er1 O4 148.29(10) . 3_655
O2 Er1 O4 71.57(11) 3_655 3_655
O3 Er1 O4 72.78(11) . 3_655
O3 Er1 O4 73.46(11) 3_655 3_655
O4 Er1 O4 77.04(15) . 3_655
O1 Er1 Cs1 119.15(7) 3_655 1_655
O1 Er1 Cs1 81.89(7) . 1_655
O2 Er1 Cs1 148.86(8) . 1_655
O2 Er1 Cs1 45.30(7) 3_655 1_655
O3 Er1 Cs1 51.31(8) . 1_655
O3 Er1 Cs1 117.34(8) 3_655 1_655
O4 Er1 Cs1 108.36(8) . 1_655
O4 Er1 Cs1 48.37(7) 3_655 1_655
F4' Cs1 F4' 91.2(5) . 3
F4' Cs1 F8 147.6(2) . 3_655
F4' Cs1 F8 58.9(2) 3 3_655
F4' Cs1 F8 58.8(2) . 1_455
F4' Cs1 F8 147.6(2) 3 1_455
F8 Cs1 F8 152.94(19) 3_655 1_455
F4' Cs1 O2 51.48(16) . .
F4' Cs1 O2 81.0(2) 3 .
F8 Cs1 O2 107.16(9) 3_655 .
F8 Cs1 O2 88.02(9) 1_455 .
F4' Cs1 O2 81.0(2) . 3
F4' Cs1 O2 51.48(16) 3 3
F8 Cs1 O2 88.02(9) 3_655 3
F8 Cs1 O2 107.16(9) 1_455 3
O2 Cs1 O2 112.37(11) . 3
F8 Cs1 F12 67.0(2) 3_655 3
F8 Cs1 F12 89.4(2) 1_455 3
O2 Cs1 F12 153.75(12) . 3
O2 Cs1 F12 93.34(12) 3 3
F8 Cs1 F12 89.4(2) 3_655 .
F8 Cs1 F12 67.0(2) 1_455 .
O2 Cs1 F12 93.34(12) . .
O2 Cs1 F12 153.75(12) 3 .
F12 Cs1 F12 61.8(2) 3 .
F4' Cs1 F12' 97.7(3) . .
F4' Cs1 F12' 155.08(19) 3 .
F8 Cs1 F12' 105.46(19) 3_655 .
F8 Cs1 F12' 52.09(18) 1_455 .
O2 Cs1 F12' 86.39(15) . .
O2 Cs1 F12' 152.95(13) 3 .
F4' Cs1 F12' 155.08(19) . 3
F4' Cs1 F12' 97.7(3) 3 3
F8 Cs1 F12' 52.08(18) 3_655 3
F8 Cs1 F12' 105.46(19) 1_455 3
O2 Cs1 F12' 152.95(13) . 3
O2 Cs1 F12' 86.39(15) 3 3
F12' Cs1 F12' 83.9(3) . 3
F4' Cs1 O4 91.6(2) . .
F4' Cs1 O4 109.80(17) 3 .
F8 Cs1 O4 88.05(8) 3_655 .
F8 Cs1 O4 84.93(8) 1_455 .
O2 Cs1 O4 49.93(7) . .
O2 Cs1 O4 159.25(8) 3 .
F12 Cs1 O4 103.81(12) 3 .
F12 Cs1 O4 46.52(12) . .
F12' Cs1 O4 47.02(13) . .
F12' Cs1 O4 107.00(14) 3 .
F4' Cs1 O4 109.80(17) . 3
F4' Cs1 O4 91.6(2) 3 3
F8 Cs1 O4 84.93(8) 3_655 3
F8 Cs1 O4 88.05(8) 1_455 3
O2 Cs1 O4 159.25(8) . 3
O2 Cs1 O4 49.94(8) 3 3
F12 Cs1 O4 46.52(12) 3 3
F12 Cs1 O4 103.81(12) . 3
F12' Cs1 O4 107.00(14) . 3
F12' Cs1 O4 47.02(13) 3 3
O4 Cs1 O4 149.64(11) . 3
F2 C1 F1 110.0(5) . .
F2 C1 F3 106.5(4) . .
F1 C1 F3 105.4(4) . .
F2 C1 C2 110.7(4) . .
F1 C1 C2 113.0(4) . .
F3 C1 C2 111.0(4) . .
O1 C2 C3 128.5(5) . .
O1 C2 C1 113.4(4) . .
C3 C2 C1 118.1(5) . .
C4 C3 C2 121.2(5) . .
C4 C3 H3 119.4 . .
C2 C3 H3 119.4 . .
O2 C4 C3 128.8(4) . .
O2 C4 C5 115.0(4) . .
C3 C4 C5 116.2(4) . .
F6 C5 F5 110.6(5) . .
F4' C5 F6' 108.0(6) . .
F4' C5 F5' 104.9(5) . .
F6' C5 F5' 104.0(6) . .
F6 C5 F4 105.6(5) . .
F5 C5 F4 103.4(5) . .
F6 C5 C4 116.5(5) . .
F4' C5 C4 118.8(5) . .
F5 C5 C4 111.1(4) . .
F6' C5 C4 111.8(7) . .
F5' C5 C4 108.1(6) . .
F4 C5 C4 108.7(4) . .
F8 C6 F7 108.6(6) . .
F8 C6 F9 106.4(5) . .
F7 C6 F9 104.9(5) . .
F8 C6 C7 112.2(4) . .
F7 C6 C7 111.1(5) . .
F9 C6 C7 113.2(5) . .
O3 C7 C8 128.6(4) . .
O3 C7 C6 113.3(4) . .
C8 C7 C6 118.0(4) . .
C7 C8 C9 121.5(5) . .
C7 C8 H8 119.2 . .
C9 C8 H8 119.2 . .
O4 C9 C8 128.4(4) . .
O4 C9 C10 114.8(4) . .
C8 C9 C10 116.8(4) . .
F11 C10 F12 108.9(5) . .
F10' C10 F11' 108.8(5) . .
F10' C10 F12' 108.2(5) . .
F11' C10 F12' 106.3(5) . .
F11 C10 F10 106.2(5) . .
F12 C10 F10 104.0(5) . .
F10' C10 C9 110.6(6) . .
F11 C10 C9 113.7(5) . .
F12 C10 C9 114.7(5) . .
F11' C10 C9 113.7(5) . .
F12' C10 C9 109.0(5) . .
F10 C10 C9 108.7(5) . .
C10 F12 Cs1 129.1(5) . .
C10 F12' Cs1 122.8(5) . .
C6 F8 Cs1 129.0(3) . 1_655
C5 F4 Cs1 100.8(4) . .
C5 F5 Cs1 97.2(4) . .
C5 F4' Cs1 125.7(6) . .
C2 O1 Er1 133.8(3) . .
C4 O2 Er1 132.3(3) . .
C4 O2 Cs1 122.5(3) . .
Er1 O2 Cs1 103.24(10) . .
C7 O3 Er1 133.5(3) . .
C7 O3 Cs1 106.8(3) . 1_655
Er1 O3 Cs1 96.47(10) . 1_655
C9 O4 Er1 132.6(3) . .
C9 O4 Cs1 127.1(3) . .
Er1 O4 Cs1 99.52(10) . .

loop_
_geom_bond_atom_site_label_1
_geom_bond_atom_site_label_2
_geom_bond_distance
_geom_bond_site_symmetry_2
Er1 O1 2.305(3) 3_655
Er1 O1 2.305(3) .
Er1 O2 2.343(3) .
Er1 O2 2.343(3) 3_655
Er1 O3 2.345(3) .
Er1 O3 2.345(3) 3_655
Er1 O4 2.356(3) .
Er1 O4 2.356(3) 3_655
Er1 Cs1 4.3712(7) 1_655
Cs1 F4' 2.952(10) .
Cs1 F4' 2.952(10) 3
Cs1 F8 3.137(4) 3_655
Cs1 F8 3.137(4) 1_455
Cs1 O2 3.192(3) .
Cs1 O2 3.192(3) 3
Cs1 F12 3.204(6) 3
Cs1 F12 3.204(6) .
Cs1 F12' 3.292(8) .
Cs1 F12' 3.292(8) 3
Cs1 O4 3.313(3) .
Cs1 O4 3.313(3) 3
C1 F2 1.305(6) .
C1 F1 1.313(6) .
C1 F3 1.324(6) .
C1 C2 1.523(7) .
C2 O1 1.232(6) .
C2 C3 1.386(7) .
C3 C4 1.369(7) .
C3 H3 0.9500 .
C4 O2 1.244(5) .
C4 C5 1.518(6) .
C5 F6 1.291(6) .
C5 F4' 1.297(6) .
C5 F5 1.302(6) .
C5 F6' 1.316(7) .
C5 F5' 1.345(6) .
C5 F4 1.349(6) .
C6 F8 1.288(7) .
C6 F7 1.298(7) .
C6 F9 1.316(7) .
C6 C7 1.533(7) .
C7 O3 1.246(5) .
C7 C8 1.367(7) .
C8 C9 1.395(7) .
C8 H8 0.9500 .
C9 O4 1.236(5) .
C9 C10 1.509(7) .
C10 F10' 1.285(6) .
C10 F11 1.297(6) .
C10 F12 1.309(6) .
C10 F11' 1.311(6) .
C10 F12' 1.319(6) .
C10 F10 1.335(6) .
F8 Cs1 3.137(4) 1_655
O3 Cs1 3.434(3) 1_655

loop_
_geom_torsion_atom_site_label_1
_geom_torsion_atom_site_label_2
_geom_torsion_atom_site_label_3
_geom_torsion_atom_site_label_4
_geom_torsion
_geom_torsion_site_symmetry_4
F2 C1 C2 O1 51.3(6) .
F1 C1 C2 O1 175.1(5) .
F3 C1 C2 O1 -66.8(6) .
F2 C1 C2 C3 -129.5(5) .
F1 C1 C2 C3 -5.6(7) .
F3 C1 C2 C3 112.5(5) .
O1 C2 C3 C4 1.1(9) .
C1 C2 C3 C4 -178.0(4) .
C2 C3 C4 O2 -1.9(8) .
C2 C3 C4 C5 177.8(4) .
O2 C4 C5 F6 165.8(6) .
C3 C4 C5 F6 -13.9(7) .
O2 C4 C5 F4' 9.8(8) .
C3 C4 C5 F4' -170.0(7) .
O2 C4 C5 F5 -66.3(6) .
C3 C4 C5 F5 113.9(6) .
O2 C4 C5 F6' 136.6(6) .
C3 C4 C5 F6' -43.1(7) .
O2 C4 C5 F5' -109.5(7) .
C3 C4 C5 F5' 70.7(7) .
O2 C4 C5 F4 46.8(6) .
C3 C4 C5 F4 -133.0(5) .
F8 C6 C7 O3 -44.1(7) .
F7 C6 C7 O3 77.7(6) .
F9 C6 C7 O3 -164.6(5) .
F8 C6 C7 C8 138.7(6) .
F7 C6 C7 C8 -99.5(6) .
F9 C6 C7 C8 18.2(8) .
O3 C7 C8 C9 -5.2(9) .
C6 C7 C8 C9 171.5(5) .
C7 C8 C9 O4 0.1(9) .
C7 C8 C9 C10 -179.1(5) .
O4 C9 C10 F10' 72.0(7) .
C8 C9 C10 F10' -108.6(7) .
O4 C9 C10 F11 -129.0(6) .
C8 C9 C10 F11 50.3(8) .
O4 C9 C10 F12 -2.9(7) .
C8 C9 C10 F12 176.4(6) .
O4 C9 C10 F11' -165.2(6) .
C8 C9 C10 F11' 14.1(8) .
O4 C9 C10 F12' -46.9(7) .
C8 C9 C10 F12' 132.4(6) .
O4 C9 C10 F10 112.9(6) .
C8 C9 C10 F10 -67.8(7) .
F10' C10 F12 Cs1 -125.9(9) .
F11 C10 F12 Cs1 106.3(8) .
F11' C10 F12 Cs1 136.9(8) .
F12' C10 F12 Cs1 68.8(8) .
F10 C10 F12 Cs1 -140.8(8) .
C9 C10 F12 Cs1 -22.3(9) .
F10' C10 F12' Cs1 -71.3(8) .
F11 C10 F12' Cs1 159.6(7) .
F12 C10 F12' Cs1 -56.9(7) .
F11' C10 F12' Cs1 172.0(6) .
F10 C10 F12' Cs1 -102.0(9) .
C9 C10 F12' Cs1 49.1(7) .
F7 C6 F8 Cs1 -128.8(5) 1_655
F9 C6 F8 Cs1 118.8(4) 1_655
C7 C6 F8 Cs1 -5.5(8) 1_655
F6 C5 F4 Cs1 163.2(5) .
F4' C5 F4 Cs1 42.7(9) .
F5 C5 F4 Cs1 47.0(5) .
F6' C5 F4 Cs1 178.2(6) .
F5' C5 F4 Cs1 75.2(9) .
C4 C5 F4 Cs1 -71.1(4) .
F6 C5 F5 Cs1 -157.2(5) .
F4' C5 F5 Cs1 -42.0(5) .
F6' C5 F5 Cs1 -137.1(8) .
F5' C5 F5 Cs1 165.3(9) .
F4 C5 F5 Cs1 -44.6(4) .
C4 C5 F5 Cs1 71.8(4) .
F6 C5 F4' Cs1 175.8(7) .
F5 C5 F4' Cs1 73.9(8) .
F6' C5 F4' Cs1 -157.6(8) .
F5' C5 F4' Cs1 91.9(10) .
F4 C5 F4' Cs1 -110.6(12) .
C4 C5 F4' Cs1 -28.9(10) .
C3 C2 O1 Er1 9.6(9) .
C1 C2 O1 Er1 -171.3(3) .
C3 C4 O2 Er1 -7.6(7) .
C5 C4 O2 Er1 172.6(3) .
C3 C4 O2 Cs1 -169.0(4) .
C5 C4 O2 Cs1 11.2(5) .
C8 C7 O3 Er1 -4.2(7) .
C6 C7 O3 Er1 179.0(3) .
C8 C7 O3 Cs1 -121.0(5) 1_655
C6 C7 O3 Cs1 62.3(4) 1_655
C8 C9 O4 Er1 13.9(8) .
C10 C9 O4 Er1 -166.8(3) .
C8 C9 O4 Cs1 -153.6(4) .
C10 C9 O4 Cs1 25.6(5) .
